data_2202190
loop_
_publ_author_name
'John  A. Kalaitzis'
'Priscila de Almeida Leone'
'Ronald J. Quinn'
'Peter C. Healy'

_publ_section_title
;
 Zwitterionic 2-(methylamino)ethanesulfonic acid
;
_journal_issue 5
_journal_name_full 'Acta Crystallographica Section E'
_journal_page_first o726
_journal_page_last o727
_journal_paper_doi 10.1107/S160053680300895X
_journal_volume 59
_journal_year 2003
_chemical_formula_iupac 'C3 H9 N O3 S'
_chemical_formula_moiety 'C3 H9 N O3 S'
_chemical_formula_sum 'C3 H9 N O3 S'
_chemical_formula_weight 139.18
_chemical_name_common 'N-methyl taurine'
_chemical_name_systematic
;
2-(methylamino)ethanesulfonic acid
;
_space_group_IT_number 19
_symmetry_cell_setting orthorhombic
_symmetry_space_group_name_Hall 'P 2ac 2ab'
_symmetry_space_group_name_H-M 'P 21 21 21'
_atom_sites_solution_hydrogens geom
_atom_sites_solution_primary direct
_atom_sites_solution_secondary difmap
_cell_angle_alpha 90
_cell_angle_beta 90
_cell_angle_gamma 90
_cell_formula_units_Z 4
_cell_length_a 9.061(3)
_cell_length_b 11.931(3)
_cell_length_c 5.4924(15)
_cell_measurement_reflns_used 25
_cell_measurement_temperature 295
_cell_measurement_theta_max 17.3
_cell_measurement_theta_min 12.9
_cell_volume 593.8(3)
_computing_cell_refinement 'MSC/AFC7 Diffractometer Control Software'
_computing_data_collection
;
MSC/AFC7 Diffractometer Control
Software (Molecular Structure Corporation, 1999)
;
_computing_data_reduction 'TEXSAN (Molecular Structure Corporation, 1997-2001)'
_computing_molecular_graphics 'PLATON (Spek, 1980-2001) and ORTEP-3 (Farrugia, 1997)'
_computing_publication_material 'TEXSAN and PLATON'
_computing_structure_refinement 'TEXSAN and SHELXL97 (Sheldrick, 1997)'
_computing_structure_solution TEXSAN
_diffrn_ambient_temperature 295
_diffrn_measured_fraction_theta_full 1.000
_diffrn_measured_fraction_theta_max 1.000
_diffrn_measurement_device 'Rigaku AFC-7R'
_diffrn_measurement_method \w--2\q
_diffrn_radiation_monochromator graphite
_diffrn_radiation_source 'Rigaku rotating anode'
_diffrn_radiation_type 'Mo K\a'
_diffrn_radiation_wavelength 0.7107
_diffrn_reflns_av_R_equivalents 0.052
_diffrn_reflns_av_sigmaI/netI 0.032
_diffrn_reflns_limit_h_max 5
_diffrn_reflns_limit_h_min -11
_diffrn_reflns_limit_k_max 15
_diffrn_reflns_limit_k_min 0
_diffrn_reflns_limit_l_max 7
_diffrn_reflns_limit_l_min -3
_diffrn_reflns_number 1011
_diffrn_reflns_reduction_process '  ?'
_diffrn_reflns_theta_full 27.5
_diffrn_reflns_theta_max 27.5
_diffrn_reflns_theta_min 2.8
_diffrn_standards_decay_% 0.3
_diffrn_standards_interval_count 150
_diffrn_standards_number 3
_exptl_absorpt_coefficient_mu 0.464
_exptl_absorpt_correction_T_max 0.934
_exptl_absorpt_correction_T_min 0.836
_exptl_absorpt_correction_type '\y scan'
_exptl_absorpt_process_details '(North et al., 1968)'
_exptl_crystal_colour colorless
_exptl_crystal_density_diffrn 1.557
_exptl_crystal_density_method 'not measured'
_exptl_crystal_description prismatic
_exptl_crystal_F_000 296
_exptl_crystal_size_max 0.40
_exptl_crystal_size_mid 0.40
_exptl_crystal_size_min 0.15
_refine_diff_density_max 0.27
_refine_diff_density_min -0.24
_refine_ls_abs_structure_details 'Flack (1983)'
_refine_ls_abs_structure_Flack -0.09(13)
_refine_ls_extinction_coef 0.154(12)
_refine_ls_extinction_expression FC^*^=KFC[1+0.001XFC^2^\L^3^/SIN(2\Q)]^-1/4^
_refine_ls_extinction_method SHELXL97
_refine_ls_goodness_of_fit_ref 1.06
_refine_ls_hydrogen_treatment constr
_refine_ls_matrix_type full
_refine_ls_number_parameters 74
_refine_ls_number_reflns 820
_refine_ls_number_restraints 0
_refine_ls_restrained_S_all 1.06
_refine_ls_R_factor_all 0.032
_refine_ls_R_factor_gt 0.031
_refine_ls_shift/su_max <0.001
_refine_ls_shift/su_mean 0.000
_refine_ls_structure_factor_coef Fsqd
_refine_ls_weighting_details 'calc w = 1/[\s^2^(Fo^2^)+(0.0546P)^2^+0.18P] where P = (Fo^2^+2Fc^2^)/3'
_refine_ls_weighting_scheme calc
_refine_ls_wR_factor_gt 0.08
_refine_ls_wR_factor_ref 0.085
_reflns_number_gt 793
_reflns_number_total 820
_reflns_threshold_expression I>2\s(I)
_cod_data_source_file tk6103.cif
_cod_data_source_block I
_cod_depositor_comments
;
The following automatic conversions were performed:
'_symmetry_cell_setting' value 'Orthorhombic' changed to 'orthorhombic'
according to '/home/saulius/struct/CIF-dictionaries/cif_core.dic'
dictionary named 'cif_core.dic' version 2.4.1 from 2010-06-29.

Automatic conversion script
Id: cif_fix_enum 1527 2010-12-29 10:47:43Z saulius 

The following automatic conversions were performed:

'_symmetry_cell_setting' value 'Orthorhombic' changed to
'orthorhombic' according to
/home/saulius/struct/CIF-dictionaries/cif_core.dic dictionary named
'cif_core.dic' version 2.4.1 from 2010-06-29.

Automatic conversion script
Id: cif_fix_values 1715 2011-07-08 13:25:40Z adriana 
;
_cod_database_code 2202190
_cod_database_fobs_code 2202190

loop_
_symmetry_equiv_pos_as_xyz
x,y,z
1/2-x,-y,1/2+z
1/2+x,1/2-y,-z
-x,1/2+y,1/2-z

loop_
_atom_site_aniso_label
_atom_site_aniso_U_11
_atom_site_aniso_U_22
_atom_site_aniso_U_33
_atom_site_aniso_U_12
_atom_site_aniso_U_13
_atom_site_aniso_U_23
S1 0.0246(3) 0.0251(3) 0.0241(3) -0.0024(2) 0.0023(2) -0.0027(2)
O1 0.0403(10) 0.0305(8) 0.0347(10) 0.0088(7) 0.0035(8) 0.0033(7)
O2 0.0455(11) 0.0326(8) 0.0253(8) -0.0011(8) 0.0048(8) 0.0053(7)
O3 0.0315(9) 0.0519(11) 0.0469(11) -0.0144(9) 0.0029(9) -0.0189(10)
N1 0.0245(9) 0.0322(10) 0.0283(11) 0.0004(8) 0.0018(9) -0.0025(9)
C1 0.0254(10) 0.0283(10) 0.0302(11) 0.0007(9) 0.0052(9) -0.0081(9)
C2 0.0242(9) 0.0264(9) 0.0256(11) -0.0001(8) 0.0023(10) -0.0030(9)
C3 0.0262(11) 0.0404(13) 0.0444(16) -0.0051(10) -0.0047(12) 0.0019(13)

loop_
_atom_site_label
_atom_site_fract_x
_atom_site_fract_y
_atom_site_fract_z
_atom_site_U_iso_or_equiv
_atom_site_thermal_displace_type
_atom_site_calc_flag
_atom_site_refinement_flags
_atom_site_occupancy
_atom_site_type_symbol
S1 0.43693(6) 0.14685(4) 0.65892(11) 0.0246(2) Uani . . 1.000 S
O1 0.4695(2) 0.02903(14) 0.7028(3) 0.0352(5) Uani . . 1.000 O
O2 0.4186(2) 0.16966(15) 0.3985(3) 0.0345(5) Uani . . 1.000 O
O3 0.5385(2) 0.22346(18) 0.7776(4) 0.0434(6) Uani . . 1.000 O
N1 -0.0013(2) 0.12425(16) 0.8055(4) 0.0283(6) Uani . . 1.000 N
C1 0.2625(3) 0.17323(19) 0.7963(4) 0.0280(6) Uani . . 1.000 C
C2 0.1429(2) 0.10053(18) 0.6876(4) 0.0254(6) Uani . . 1.000 C
C3 -0.1270(3) 0.0623(2) 0.6983(5) 0.0370(8) Uani . . 1.000 C
H1 0.26920 0.15830 0.96600 0.0340 Uiso . . 1.000 H
H2 0.23730 0.24990 0.77280 0.0340 Uiso . . 1.000 H
H3 0.16740 0.02380 0.71070 0.0310 Uiso . . 1.000 H
H4 0.13530 0.11560 0.51780 0.0310 Uiso . . 1.000 H
H5 0.00520 0.10670 0.95570 0.0340 Uiso . . 1.000 H
H6 -0.01880 0.19410 0.79380 0.0340 Uiso . . 1.000 H
H7 -0.21470 0.07870 0.78630 0.0450 Uiso . . 1.000 H
H8 -0.13910 0.08380 0.53300 0.0450 Uiso . . 1.000 H
H9 -0.10800 -0.01610 0.70630 0.0450 Uiso . . 1.000 H

loop_
_atom_type_symbol
_atom_type_description
_atom_type_scat_dispersion_real
_atom_type_scat_dispersion_imag
_atom_type_scat_source
S S 0.1246 0.1234 'International Tables Vol C Tables 4.2.6.8 and 6.1.1.4'
O O 0.0106 0.0060 'International Tables Vol C Tables 4.2.6.8 and 6.1.1.4'
N N 0.0061 0.0033 'International Tables Vol C Tables 4.2.6.8 and 6.1.1.4'
H H 0.0000 0.0000 'International Tables Vol C Tables 4.2.6.8 and 6.1.1.4'
C C 0.0033 0.0016 'International Tables Vol C Tables 4.2.6.8 and 6.1.1.4'

loop_
_geom_angle_atom_site_label_1
_geom_angle_atom_site_label_2
_geom_angle_atom_site_label_3
_geom_angle
_geom_angle_publ_flag
O1 S1 O2 111.33(10) yes
O1 S1 O3 113.89(11) yes
O1 S1 C1 106.29(11) yes
O2 S1 O3 113.15(12) yes
O2 S1 C1 106.28(11) yes
O3 S1 C1 105.15(11) yes
C2 N1 C3 114.10(19) yes
C2 N1 H6 108.52 no
C3 N1 H5 108.38 no
C2 N1 H5 108.30 no
H5 N1 H6 109.05 no
C3 N1 H6 108.41 no
S1 C1 C2 111.59(15) yes
N1 C2 C1 110.44(18) yes
S1 C1 H1 109.01 no
S1 C1 H2 109.00 no
C2 C1 H1 109.00 no
C2 C1 H2 109.03 no
H1 C1 H2 109.17 no
N1 C2 H3 109.31 no
N1 C2 H4 109.11 no
C1 C2 H3 109.43 no
C1 C2 H4 109.29 no
H3 C2 H4 109.24 no
N1 C3 H7 109.77 no
N1 C3 H8 109.53 no
N1 C3 H9 109.46 no
H7 C3 H8 109.51 no
H7 C3 H9 109.27 no
H8 C3 H9 109.29 no

loop_
_geom_bond_atom_site_label_1
_geom_bond_atom_site_label_2
_geom_bond_site_symmetry_1
_geom_bond_site_symmetry_2
_geom_bond_distance
_geom_bond_publ_flag
S1 O1 . . 1.4564(18) yes
S1 O2 . . 1.4654(18) yes
S1 O3 . . 1.452(2) yes
S1 C1 . . 1.779(3) yes
N1 C2 . . 1.485(3) yes
N1 C3 . . 1.480(3) yes
N1 H5 . . 0.8532 no
N1 H6 . . 0.8508 no
C1 C2 . . 1.511(3) no
C1 H1 . . 0.9509 no
C1 H2 . . 0.9516 no
C2 H3 . . 0.9505 no
C2 H4 . . 0.9523 no
C3 H7 . . 0.9505 no
C3 H8 . . 0.9498 no
C3 H9 . . 0.9521 no

loop_
_geom_contact_atom_site_label_1
_geom_contact_atom_site_label_2
_geom_contact_distance
_geom_contact_site_symmetry_2
_geom_contact_publ_flag
S1 H6 3.1535 3_556 no
O1 C2 3.243(3) 2_555 no
O1 N1 2.862(3) 2_554 no
O1 C2 3.381(3) 2_554 no
O1 C3 3.302(3) 2_554 no
O1 C3 3.260(3) 2_555 no
O2 C3 3.268(3) 3_556 no
O2 N1 2.798(3) 3_556 no
O3 N1 2.945(3) 3_557 no
O3 C1 3.334(3) 3_557 no
O1 H3 2.7384 . no
O1 H8 2.7318 2_555 no
O1 H4 2.6216 2_555 no
O1 H5 2.1253 2_554 no
O2 H1 2.7375 1_554 no
O2 H9 2.7233 2_554 no
O2 H6 2.0198 3_556 no
O2 H4 2.7267 . no
O2 H3 2.6455 2_554 no
O3 H7 2.8260 1_655 no
O3 H1 2.8884 3_557 no
O3 H4 2.6625 3_556 no
O3 H5 2.5185 3_557 no
O3 H6 2.6036 3_557 no
N1 O1 2.862(3) 2_555 no
N1 O2 2.798(3) 3_456 no
N1 O3 2.945(3) 3_457 no
C1 O3 3.334(3) 3_457 no
C2 O1 3.243(3) 2_554 no
C2 O1 3.381(3) 2_555 no
C3 O1 3.260(3) 2_554 no
C3 O1 3.302(3) 2_555 no
C3 O2 3.268(3) 3_456 no
H1 O2 2.7375 1_556 no
H1 H5 2.4707 . no
H1 O3 2.8884 3_457 no
H2 H6 2.4169 . no
H3 O1 2.7384 . no
H3 H9 2.5405 . no
H3 O2 2.6455 2_555 no
H4 O2 2.7267 . no
H4 H8 2.5165 . no
H4 O1 2.6216 2_554 no
H4 O3 2.6625 3_456 no
H5 H1 2.4707 . no
H5 O1 2.1253 2_555 no
H5 O3 2.5185 3_457 no
H6 H2 2.4169 . no
H6 S1 3.1535 3_456 no
H6 O2 2.0198 3_456 no
H6 O3 2.6036 3_457 no
H7 O3 2.8260 1_455 no
H8 H4 2.5165 . no
H8 O1 2.7318 2_554 no
H9 H3 2.5405 . no
H9 O2 2.7233 2_555 no

loop_
_geom_hbond_atom_site_label_D
_geom_hbond_atom_site_label_H
_geom_hbond_atom_site_label_A
_geom_hbond_site_symmetry_A
_geom_hbond_distance_DH
_geom_hbond_distance_HA
_geom_hbond_distance_DA
_geom_hbond_angle_DHA
_geom_hbond_publ_flag
N1 H5 O1 2_555 0.85 2.13 2.862(3) 144 yes
N1 H5 O3 3_457 0.85 2.52 2.945(3) 112 yes
N1 H6 O2 3_456 0.85 2.02 2.798(3) 152 yes

loop_
_geom_torsion_atom_site_label_1
_geom_torsion_atom_site_label_2
_geom_torsion_atom_site_label_3
_geom_torsion_atom_site_label_4
_geom_torsion
_geom_torsion_publ_flag
O1 S1 C1 C2 -59.98(18) no
O2 S1 C1 C2 58.72(18) no
O3 S1 C1 C2 178.94(16) no
C3 N1 C2 C1 175.97(19) no
S1 C1 C2 N1 180.00(15) no

loop_
_cod_related_entry_id
_cod_related_entry_database
_cod_related_entry_code
1 ChemSpider 7594
